data_2209984
loop_
_publ_author_name
'Claville, Michelle O.'
'Payne, Roosevelt'
'Fronczek, Frank R.'

_publ_section_title
;
 (Bromomethyl)trimethylammonium tetrafluoroborate
;
_journal_coeditor_code RZ2057
_journal_issue 8
_journal_name_full 'Acta Crystallographica Section E'
_journal_page_first o3452
_journal_page_last o3454
_journal_paper_doi 10.1107/S1600536806027188
_journal_volume 62
_journal_year 2006
_chemical_formula_iupac 'C4 H11 Br N + , B F4 -'
_chemical_formula_moiety 'C4 H11 Br N + , B F4 -'
_chemical_formula_sum 'C4 H11 B Br F4 N'
_chemical_formula_weight 239.86
_chemical_name_systematic
;
(Bromomethyl)trimethylammonium tetrafluoroborate
;
_space_group_IT_number 11
_symmetry_cell_setting monoclinic
_symmetry_space_group_name_Hall '-P 2yb'
_symmetry_space_group_name_H-M 'P 1 21/m 1'
_atom_sites_solution_hydrogens geom
_atom_sites_solution_primary direct
_atom_sites_solution_secondary difmap
_audit_creation_method SHELXL97
_cell_angle_alpha 90
_cell_angle_beta 104.274(9)
_cell_angle_gamma 90
_cell_formula_units_Z 2
_cell_length_a 5.9478(15)
_cell_length_b 7.7276(12)
_cell_length_c 9.428(2)
_cell_measurement_reflns_used 1455
_cell_measurement_temperature 115
_cell_measurement_theta_max 32.0
_cell_measurement_theta_min 2.5
_cell_volume 419.95(15)
_computing_cell_refinement 'SCALEPACK (Otwinowski & Minor, 1997)'
_computing_data_collection 'COLLECT (Nonius, 2000)'
_computing_data_reduction 'SCALEPACK and DENZO (Otwinowski & Minor, 1997)'
_computing_molecular_graphics 'ORTEP-3 for Windows (Farrugia, 1997)'
_computing_publication_material SHELXL97
_computing_structure_refinement 'SHELXL97 (Sheldrick, 1997)'
_computing_structure_solution 'SIR97 (Altomare <i>et al.</i>,  1999)'
_diffrn_ambient_temperature 115
_diffrn_measured_fraction_theta_full 0.998
_diffrn_measured_fraction_theta_max 0.993
_diffrn_measurement_device 'Nonius KappaCCD (with an Oxford Cryosystems Cryostream cooler)'
_diffrn_measurement_method '\w scans with \k offsets'
_diffrn_radiation_monochromator graphite
_diffrn_radiation_source 'fine-focus sealed tube'
_diffrn_radiation_type MoK\a
_diffrn_radiation_wavelength 0.71073
_diffrn_reflns_av_R_equivalents 0.023
_diffrn_reflns_av_sigmaI/netI 0.0345
_diffrn_reflns_limit_h_max 8
_diffrn_reflns_limit_h_min -8
_diffrn_reflns_limit_k_max 9
_diffrn_reflns_limit_k_min -11
_diffrn_reflns_limit_l_max 13
_diffrn_reflns_limit_l_min -13
_diffrn_reflns_number 9258
_diffrn_reflns_theta_full 25.0
_diffrn_reflns_theta_max 31.8
_diffrn_reflns_theta_min 3.5
_diffrn_standards_decay_% <2
_diffrn_standards_number 0
_exptl_absorpt_coefficient_mu 4.898
_exptl_absorpt_correction_T_max 0.908
_exptl_absorpt_correction_T_min 0.410
_exptl_absorpt_correction_type multi-scan
_exptl_absorpt_process_details '(SCALEPACK; Otwinowski & Minor, 1997)'
_exptl_crystal_colour colorless
_exptl_crystal_density_diffrn 1.897
_exptl_crystal_density_method 'not measured'
_exptl_crystal_description lath
_exptl_crystal_F_000 236
_exptl_crystal_size_max 0.22
_exptl_crystal_size_mid 0.15
_exptl_crystal_size_min 0.02
_refine_diff_density_max 0.48
_refine_diff_density_min -0.63
_refine_ls_extinction_coef 0.0090(17)
_refine_ls_extinction_expression Fc^*^=kFc[1+0.001xFc^2^\l^3^/sin(2\q)]^-1/4^
_refine_ls_extinction_method 'SHELXL97 (Sheldrick, 1997)'
_refine_ls_goodness_of_fit_ref 1.046
_refine_ls_hydrogen_treatment refxyz
_refine_ls_matrix_type full
_refine_ls_number_parameters 79
_refine_ls_number_reflns 1519
_refine_ls_number_restraints 0
_refine_ls_restrained_S_all 1.046
_refine_ls_R_factor_all 0.037
_refine_ls_R_factor_gt 0.027
_refine_ls_shift/su_max 0.000
_refine_ls_shift/su_mean 0.000
_refine_ls_structure_factor_coef Fsqd
_refine_ls_weighting_details 'calc w = 1/[\s^2^(Fo^2^)+(0.019P)^2^+0.2967P] where P=(Fo^2^+2Fc^2^)/3'
_refine_ls_weighting_scheme calc
_refine_ls_wR_factor_gt 0.053
_refine_ls_wR_factor_ref 0.056
_reflns_number_gt 1307
_reflns_number_total 1519
_reflns_threshold_expression I>2\s(I)
_cod_data_source_file rz2057.cif
_cod_data_source_block I
_cod_depositor_comments
;
The following automatic conversions were performed:
'_symmetry_cell_setting' value 'Monoclinic' changed to 'monoclinic'
according to '/home/saulius/struct/CIF-dictionaries/cif_core.dic'
dictionary named 'cif_core.dic' version 2.4.1 from 2010-06-29.

Automatic conversion script
Id: cif_fix_enum 1527 2010-12-29 10:47:43Z saulius 

The following automatic conversions were performed:

'_symmetry_cell_setting' value 'Monoclinic' changed to 'monoclinic'
according to /home/saulius/struct/CIF-dictionaries/cif_core.dic
dictionary named 'cif_core.dic' version 2.4.1 from 2010-06-29.

Automatic conversion script
Id: cif_fix_values 1715 2011-07-08 13:25:40Z adriana 
;
_cod_original_sg_symbol_H-M 'P 21/m'
_cod_database_code 2209984
_cod_database_fobs_code 2209984

loop_
_symmetry_equiv_pos_as_xyz
'x, y, z'
'-x, y+1/2, -z'
'-x, -y, -z'
'x, -y-1/2, z'

loop_
_atom_site_type_symbol
_atom_site_label
_atom_site_fract_x
_atom_site_fract_y
_atom_site_fract_z
_atom_site_U_iso_or_equiv
_atom_site_adp_type
_atom_site_calc_flag
_atom_site_refinement_flags
_atom_site_occupancy
Br Br1 0.57784(5) 0.2500 0.49215(3) 0.02011(9) Uani d S 1
F F1 0.2903(3) 0.7500 0.84247(16) 0.0224(3) Uani d S 1
F F2 -0.0831(3) 0.7500 0.86145(17) 0.0254(3) Uani d S 1
F F3 0.01638(18) 0.89741(13) 0.67585(11) 0.0218(2) Uani d . 1
N N1 0.4747(3) 0.2500 0.77277(19) 0.0106(3) Uani d S 1
C C1 0.3575(4) 0.2500 0.6115(2) 0.0141(4) Uani d S 1
H H1 0.271(3) 0.353(3) 0.592(2) 0.017 Uiso d . 1
C C2 0.2836(4) 0.2500 0.8520(3) 0.0161(4) Uani d S 1
H H2A 0.349(6) 0.2500 0.951(4) 0.024 Uiso d S 1
H H2B 0.193(4) 0.350(3) 0.819(2) 0.024 Uiso d . 1
C C3 0.6206(3) 0.4091(2) 0.81503(18) 0.0151(3) Uani d . 1
H H3A 0.733(4) 0.409(3) 0.763(2) 0.023 Uiso d . 1
H H3B 0.686(4) 0.401(3) 0.914(2) 0.023 Uiso d . 1
H H3C 0.520(4) 0.505(3) 0.795(2) 0.023 Uiso d . 1
B B1 0.0567(5) 0.7500 0.7637(3) 0.0138(5) Uani d S 1

loop_
_atom_site_aniso_label
_atom_site_aniso_U_11
_atom_site_aniso_U_22
_atom_site_aniso_U_33
_atom_site_aniso_U_12
_atom_site_aniso_U_13
_atom_site_aniso_U_23
Br1 0.02883(15) 0.01919(13) 0.01553(12) 0.000 0.01160(9) 0.000
F1 0.0149(7) 0.0285(8) 0.0211(7) 0.000 -0.0008(6) 0.000
F2 0.0247(8) 0.0316(8) 0.0245(8) 0.000 0.0150(7) 0.000
F3 0.0258(6) 0.0153(5) 0.0243(5) 0.0029(4) 0.0062(4) 0.0049(4)
N1 0.0123(9) 0.0089(8) 0.0110(8) 0.000 0.0039(7) 0.000
C1 0.0134(10) 0.0172(10) 0.0119(9) 0.000 0.0034(8) 0.000
C2 0.0143(11) 0.0199(11) 0.0159(10) 0.000 0.0070(9) 0.000
C3 0.0183(8) 0.0113(7) 0.0160(7) -0.0038(6) 0.0049(6) -0.0016(6)
B1 0.0172(12) 0.0115(10) 0.0138(10) 0.000 0.0057(9) 0.000

loop_
_atom_type_symbol
_atom_type_description
_atom_type_scat_dispersion_real
_atom_type_scat_dispersion_imag
_atom_type_scat_source
C C 0.0033 0.0016 'International Tables Vol C Tables 4.2.6.8 and 6.1.1.4'
H H 0.0000 0.0000 'International Tables Vol C Tables 4.2.6.8 and 6.1.1.4'
B B 0.0013 0.0007 'International Tables Vol C Tables 4.2.6.8 and 6.1.1.4'
Br Br -0.2901 2.4595 'International Tables Vol C Tables 4.2.6.8 and 6.1.1.4'
F F 0.0171 0.0103 'International Tables Vol C Tables 4.2.6.8 and 6.1.1.4'
N N 0.0061 0.0033 'International Tables Vol C Tables 4.2.6.8 and 6.1.1.4'

loop_
_geom_angle_atom_site_label_1
_geom_angle_atom_site_label_2
_geom_angle_atom_site_label_3
_geom_angle_site_symmetry_1
_geom_angle_site_symmetry_3
_geom_angle
_geom_angle_publ_flag
C3 N1 C3 . 4_565 109.99(18) ?
C3 N1 C2 . . 109.03(11) ?
C3 N1 C2 4_565 . 109.02(11) ?
C3 N1 C1 . . 111.15(11) y
C3 N1 C1 4_565 . 111.15(11) ?
C2 N1 C1 . . 106.40(18) y
N1 C1 Br1 . . 112.14(16) y
N1 C1 H1 . . 106.7(12) ?
Br1 C1 H1 . . 107.8(12) ?
N1 C2 H2A . . 109(2) ?
N1 C2 H2B . . 106.0(13) ?
H2A C2 H2B . . 113.2(16) ?
N1 C3 H3A . . 107.6(14) ?
N1 C3 H3B . . 106.5(14) ?
H3A C3 H3B . . 111.4(19) ?
N1 C3 H3C . . 107.2(13) ?
H3A C3 H3C . . 113.5(19) ?
H3B C3 H3C . . 110.3(18) ?
F2 B1 F3 . . 110.59(14) ?
F2 B1 F3 . 4_575 110.59(14) ?
F3 B1 F3 . 4_575 109.62(19) ?
F2 B1 F1 . . 109.01(19) ?
F3 B1 F1 . . 108.48(14) ?
F3 B1 F1 4_575 . 108.48(14) ?

loop_
_geom_bond_atom_site_label_1
_geom_bond_atom_site_label_2
_geom_bond_site_symmetry_2
_geom_bond_distance
_geom_bond_publ_flag
Br1 C1 . 1.927(2) y
F1 B1 . 1.405(3) ?
F2 B1 . 1.385(3) ?
F3 B1 . 1.3938(17) ?
N1 C3 . 1.5014(19) y
N1 C3 4_565 1.5014(19) ?
N1 C2 . 1.506(3) y
N1 C1 . 1.508(3) y
C1 H1 . 0.94(2) ?
C2 H2A . 0.92(3) ?
C2 H2B . 0.95(2) ?
C3 H3A . 0.92(2) ?
C3 H3B . 0.92(2) ?
C3 H3C . 0.94(2) ?
B1 F3 4_575 1.3938(17) ?

loop_
_geom_torsion_atom_site_label_1
_geom_torsion_atom_site_label_2
_geom_torsion_atom_site_label_3
_geom_torsion_atom_site_label_4
_geom_torsion_site_symmetry_1
_geom_torsion
_geom_torsion_publ_flag
C3 N1 C1 Br1 . 61.43(12) y
C3 N1 C1 Br1 4_565 -61.43(12) ?
C2 N1 C1 Br1 . 180.0 ?
